data_4069763
loop_
_publ_author_name
'Huang, Yi-Ping'
'Tsai, Chung-Chih'
'Shih, Wei-Chih'
'Chang, Yu-Chang'
'Lin, Shen-Ta'
'Yap, Glenn P. A.'
'Chao, Ito'
'Ong, Tiow-Gan'

_publ_section_title
;
 Kinetic and Thermodynamic Study ofSyn&#x2212;AntiIsomerization of Nickel
 Complexes Bearing Amino-Linked N-Heterocyclic Carbene Ligands: The Effect
 of the Pendant Arm of the NHC
;
_journal_issue 15
_journal_name_full Organometallics
_journal_page_first 4316
_journal_paper_doi 10.1021/om900404c
_journal_volume 28
_journal_year 2009
_chemical_formula_sum 'C18 H27 Br2 N3 Ni'
_chemical_formula_weight 503.96
_chemical_name_systematic
; 
 ? 
;
_space_group_IT_number 29
_symmetry_cell_setting orthorhombic
_symmetry_space_group_name_Hall 'P 2c -2ac'
_symmetry_space_group_name_H-M 'P c a 21'
_atom_sites_solution_hydrogens geom
_atom_sites_solution_primary direct
_atom_sites_solution_secondary difmap
_audit_creation_method SHELXL-97
_cell_angle_alpha 90.00
_cell_angle_beta 90.00
_cell_angle_gamma 90.00
_cell_formula_units_Z 4
_cell_length_a 14.469(3)
_cell_length_b 10.019(2)
_cell_length_c 14.071(3)
_cell_measurement_temperature 293(2)
_cell_volume 2039.8(7)
_computing_cell_refinement 'SHELXTL, Sheldrick (2001)'
_computing_data_collection 'SMART, Bruker (2002)'
_computing_data_reduction 'SHELXTL, Sheldrick (2001)'
_computing_molecular_graphics 'SHELXTL, Sheldrick (2001)'
_computing_publication_material 'SHELXTL, Sheldrick (2001)'
_computing_structure_refinement 'SHELXL-97 (Sheldrick, 1997)'
_computing_structure_solution 'SHELXS-97 (Sheldrick, 1990)'
_diffrn_ambient_temperature 293(2)
_diffrn_detector_area_resol_mean 836.6
_diffrn_measured_fraction_theta_full 0.988
_diffrn_measured_fraction_theta_max 0.988
_diffrn_measurement_device_type 'Bruker AXS APEX diffractometer'
_diffrn_measurement_method \w
_diffrn_radiation_monochromator graphite
_diffrn_radiation_source 'fine-focus sealed tube'
_diffrn_radiation_type MoK\a
_diffrn_radiation_wavelength 0.71073
_diffrn_reflns_av_R_equivalents 0.0639
_diffrn_reflns_av_sigmaI/netI 0.0717
_diffrn_reflns_limit_h_max 17
_diffrn_reflns_limit_h_min -17
_diffrn_reflns_limit_k_max 9
_diffrn_reflns_limit_k_min -11
_diffrn_reflns_limit_l_max 13
_diffrn_reflns_limit_l_min -16
_diffrn_reflns_number 13939
_diffrn_reflns_theta_full 25.00
_diffrn_reflns_theta_max 25.02
_diffrn_reflns_theta_min 2.47
_diffrn_standards_decay_% <1
_exptl_absorpt_coefficient_mu 4.873
_exptl_absorpt_correction_type multi-scan
_exptl_absorpt_process_details 'SADABS, Sheldrick (2003)'
_exptl_crystal_density_diffrn 1.641
_exptl_crystal_density_method 'not measured'
_exptl_crystal_F_000 1016
_refine_diff_density_max 0.529
_refine_diff_density_min -0.482
_refine_diff_density_rms 0.094
_refine_ls_abs_structure_details 'Flack H D (1983), Acta Cryst. A39, 876-881'
_refine_ls_abs_structure_Flack 0.021(11)
_refine_ls_extinction_method none
_refine_ls_goodness_of_fit_ref 0.984
_refine_ls_hydrogen_treatment mixed
_refine_ls_matrix_type full
_refine_ls_number_parameters 226
_refine_ls_number_reflns 3337
_refine_ls_number_restraints 1
_refine_ls_restrained_S_all 0.984
_refine_ls_R_factor_all 0.0553
_refine_ls_R_factor_gt 0.0369
_refine_ls_shift/su_max 0.001
_refine_ls_shift/su_mean 0.000
_refine_ls_structure_factor_coef Fsqd
_refine_ls_weighting_details 'calc w=1/[\s^2^(Fo^2^)+(0.0100P)^2^] where P=(Fo^2^+2Fc^2^)/3'
_refine_ls_weighting_scheme calc
_refine_ls_wR_factor_gt 0.0542
_refine_ls_wR_factor_ref 0.0587
_reflns_number_gt 2699
_reflns_number_total 3337
_reflns_threshold_expression >2sigma(I)
_cod_data_source_file om900404c_si_002.cif
_cod_data_source_block i9572
_cod_depositor_comments
;
The following automatic conversions were performed:

'_symmetry_cell_setting' value 'Orthorhombic' changed to
'orthorhombic' according to
/home/saulius/struct/CIF-dictionaries/cif_core.dic dictionary named
'cif_core.dic' version 2.4.2 from 2011-04-26.

Automatic conversion script
Id: cif_fix_values 1715 2011-07-08 13:25:40Z adriana 
;
_cod_original_cell_volume 2039.9(7)
_cod_original_sg_symbol_H-M Pca2(1)
_cod_database_code 4069763

loop_
_symmetry_equiv_pos_as_xyz
'x, y, z'
'-x, -y, z+1/2'
'x+1/2, -y, z'
'-x+1/2, y, z+1/2'

loop_
_atom_site_label
_atom_site_type_symbol
_atom_site_fract_x
_atom_site_fract_y
_atom_site_fract_z
_atom_site_U_iso_or_equiv
_atom_site_adp_type
_atom_site_occupancy
_atom_site_symmetry_multiplicity
_atom_site_calc_flag
_atom_site_refinement_flags
Ni Ni 1.37396(4) 1.18891(6) 0.94454(5) 0.02339(18) Uani 1 1 d .
Br1 Br 1.25054(4) 1.33590(5) 0.97546(4) 0.03270(15) Uani 1 1 d .
Br2 Br 1.35234(4) 0.96946(5) 1.01012(4) 0.03594(17) Uani 1 1 d .
N1 N 1.4251(3) 1.1149(5) 0.8164(3) 0.0256(13) Uani 1 1 d .
H1 H 1.416(3) 1.039(5) 0.832(4) 0.031 Uiso 1 1 d .
N2 N 1.5748(3) 1.1922(4) 0.9649(3) 0.0247(11) Uani 1 1 d .
N3 N 1.5206(3) 1.3475(4) 1.0536(3) 0.0239(11) Uani 1 1 d .
C1 C 1.3719(3) 1.1601(5) 0.7289(5) 0.0269(13) Uani 1 1 d .
C2 C 1.4090(4) 1.0969(6) 0.6389(4) 0.0399(17) Uani 1 1 d .
H2A H 1.3680 1.1161 0.5870 0.060 Uiso 1 1 calc R
H2B H 1.4133 1.0020 0.6473 0.060 Uiso 1 1 calc R
H2C H 1.4691 1.1325 0.6252 0.060 Uiso 1 1 calc R
C3 C 1.2717(4) 1.1180(5) 0.7437(4) 0.0328(16) Uani 1 1 d .
H3A H 1.2350 1.1485 0.6912 0.049 Uiso 1 1 calc R
H3B H 1.2488 1.1565 0.8016 0.049 Uiso 1 1 calc R
H3C H 1.2683 1.0225 0.7477 0.049 Uiso 1 1 calc R
C4 C 1.3774(3) 1.3117(5) 0.7231(5) 0.0293(14) Uani 1 1 d .
H4A H 1.3386 1.3428 0.6724 0.044 Uiso 1 1 calc R
H4B H 1.4401 1.3381 0.7112 0.044 Uiso 1 1 calc R
H4C H 1.3569 1.3497 0.7821 0.044 Uiso 1 1 calc R
C5 C 1.5274(3) 1.1209(5) 0.8049(4) 0.0274(14) Uani 1 1 d .
H5A H 1.5450 1.2104 0.7859 0.033 Uiso 1 1 calc R
H5B H 1.5459 1.0601 0.7547 0.033 Uiso 1 1 calc R
C6 C 1.5781(4) 1.0842(5) 0.8959(4) 0.0278(14) Uani 1 1 d .
H6A H 1.5502 1.0050 0.9232 0.033 Uiso 1 1 calc R
H6B H 1.6420 1.0638 0.8812 0.033 Uiso 1 1 calc R
C7 C 1.4945(3) 1.2501(5) 0.9936(4) 0.0221(12) Uani 1 1 d .
C8 C 1.6494(3) 1.2564(5) 1.0069(5) 0.0304(13) Uani 1 1 d .
H8A H 1.7115 1.2360 0.9981 0.037 Uiso 1 1 calc R
C9 C 1.6154(3) 1.3529(5) 1.0620(4) 0.0284(15) Uani 1 1 d .
H9A H 1.6492 1.4124 1.0990 0.034 Uiso 1 1 calc R
C10 C 1.4277(4) 1.5511(5) 1.0711(4) 0.0246(14) Uani 1 1 d .
C11 C 1.3668(3) 1.6247(6) 1.1254(4) 0.0261(14) Uani 1 1 d .
H11A H 1.3464 1.7066 1.1024 0.031 Uiso 1 1 calc R
C12 C 1.3350(4) 1.5816(5) 1.2124(4) 0.0266(14) Uani 1 1 d .
C13 C 1.3681(4) 1.4620(6) 1.2476(4) 0.0333(16) Uani 1 1 d .
H13A H 1.3478 1.4330 1.3068 0.040 Uiso 1 1 calc R
C14 C 1.4307(4) 1.3834(5) 1.1973(4) 0.0254(16) Uani 1 1 d .
C15 C 1.4577(3) 1.4307(5) 1.1091(4) 0.0224(14) Uani 1 1 d .
C16 C 1.4594(3) 1.5983(5) 0.9750(4) 0.0351(15) Uani 1 1 d .
H16A H 1.5257 1.6027 0.9739 0.053 Uiso 1 1 calc R
H16B H 1.4343 1.6852 0.9625 0.053 Uiso 1 1 calc R
H16C H 1.4385 1.5370 0.9271 0.053 Uiso 1 1 calc R
C17 C 1.2654(4) 1.6609(5) 1.2693(4) 0.0357(16) Uani 1 1 d .
H17A H 1.2895 1.6773 1.3318 0.053 Uiso 1 1 calc R
H17B H 1.2089 1.6113 1.2741 0.053 Uiso 1 1 calc R
H17C H 1.2538 1.7444 1.2381 0.053 Uiso 1 1 calc R
C18 C 1.4655(4) 1.2531(5) 1.2364(4) 0.0342(15) Uani 1 1 d .
H18A H 1.4375 1.2367 1.2972 0.051 Uiso 1 1 calc R
H18B H 1.5314 1.2572 1.2435 0.051 Uiso 1 1 calc R
H18C H 1.4497 1.1821 1.1935 0.051 Uiso 1 1 calc R

loop_
_atom_site_aniso_label
_atom_site_aniso_U_11
_atom_site_aniso_U_22
_atom_site_aniso_U_33
_atom_site_aniso_U_23
_atom_site_aniso_U_13
_atom_site_aniso_U_12
Ni 0.0195(3) 0.0236(4) 0.0270(5) 0.0005(4) 0.0006(3) -0.0004(3)
Br1 0.0271(3) 0.0407(3) 0.0303(3) -0.0016(3) 0.0007(2) 0.0097(2)
Br2 0.0364(3) 0.0279(3) 0.0435(4) 0.0095(3) 0.0021(3) -0.0048(2)
N1 0.022(3) 0.025(3) 0.030(3) 0.007(3) -0.002(2) 0.003(2)
N2 0.016(2) 0.028(3) 0.030(3) 0.002(2) 0.003(2) 0.0077(19)
N3 0.020(3) 0.025(3) 0.027(3) 0.001(2) -0.001(2) 0.001(2)
C1 0.029(3) 0.034(4) 0.017(3) -0.002(3) 0.007(3) 0.007(3)
C2 0.046(4) 0.044(4) 0.030(4) -0.005(3) -0.002(3) 0.013(3)
C3 0.032(4) 0.032(3) 0.034(5) -0.004(3) -0.002(3) -0.001(3)
C4 0.029(3) 0.036(4) 0.023(3) -0.001(3) 0.002(3) 0.001(2)
C5 0.023(3) 0.028(4) 0.031(4) -0.008(3) 0.001(3) 0.003(3)
C6 0.026(3) 0.022(3) 0.035(4) -0.007(3) -0.003(3) 0.006(3)
C7 0.029(3) 0.020(3) 0.017(3) 0.001(3) -0.003(3) 0.003(2)
C8 0.010(3) 0.043(3) 0.038(4) 0.005(3) -0.003(3) 0.000(2)
C9 0.021(3) 0.026(4) 0.038(4) -0.005(3) -0.002(3) -0.006(2)
C10 0.027(3) 0.024(4) 0.023(4) -0.004(3) -0.007(3) 0.003(3)
C11 0.024(3) 0.026(3) 0.028(4) -0.002(3) -0.005(3) -0.001(3)
C12 0.022(3) 0.031(4) 0.027(4) -0.005(3) -0.008(3) -0.002(3)
C13 0.032(4) 0.040(4) 0.028(4) 0.005(3) -0.002(3) -0.007(3)
C14 0.018(3) 0.023(3) 0.036(5) 0.001(3) -0.004(3) -0.005(3)
C15 0.017(3) 0.026(4) 0.024(4) -0.006(3) 0.000(3) -0.006(2)
C16 0.040(3) 0.031(3) 0.034(4) 0.006(3) 0.005(3) 0.001(2)
C17 0.031(4) 0.040(4) 0.036(4) -0.014(3) -0.005(3) 0.004(3)
C18 0.037(4) 0.030(4) 0.036(4) 0.011(3) 0.003(3) 0.000(3)

loop_
_atom_type_symbol
_atom_type_description
_atom_type_scat_dispersion_real
_atom_type_scat_dispersion_imag
_atom_type_scat_source
C C 0.0033 0.0016 'International Tables Vol C Tables 4.2.6.8 and 6.1.1.4'
H H 0.0000 0.0000 'International Tables Vol C Tables 4.2.6.8 and 6.1.1.4'
N N 0.0061 0.0033 'International Tables Vol C Tables 4.2.6.8 and 6.1.1.4'
Ni Ni 0.3393 1.1124 'International Tables Vol C Tables 4.2.6.8 and 6.1.1.4'
Br Br -0.2901 2.4595 'International Tables Vol C Tables 4.2.6.8 and 6.1.1.4'

loop_
_geom_angle_atom_site_label_1
_geom_angle_atom_site_label_2
_geom_angle_atom_site_label_3
_geom_angle
C7 Ni N1 95.70(19)
C7 Ni Br1 114.28(14)
N1 Ni Br1 130.64(13)
C7 Ni Br2 105.35(14)
N1 Ni Br2 93.01(13)
Br1 Ni Br2 113.71(3)
C5 N1 C1 113.7(4)
C5 N1 Ni 115.6(3)
C1 N1 Ni 114.5(3)
C7 N2 C8 109.9(4)
C7 N2 C6 122.9(4)
C8 N2 C6 127.1(4)
C7 N3 C9 111.2(4)
C7 N3 C15 125.1(4)
C9 N3 C15 123.5(4)
C2 C1 N1 111.9(4)
C2 C1 C4 110.7(5)
N1 C1 C4 108.3(5)
C2 C1 C3 109.6(5)
N1 C1 C3 106.7(5)
C4 C1 C3 109.4(4)
N1 C5 C6 112.2(5)
N2 C6 C5 111.5(4)
N3 C7 N2 104.8(4)
N3 C7 Ni 133.9(4)
N2 C7 Ni 121.3(4)
C9 C8 N2 107.3(4)
C8 C9 N3 106.8(5)
C11 C10 C15 116.8(5)
C11 C10 C16 121.7(5)
C15 C10 C16 121.5(5)
C12 C11 C10 122.5(6)
C11 C12 C13 118.4(5)
C11 C12 C17 121.9(5)
C13 C12 C17 119.8(6)
C12 C13 C14 122.2(6)
C15 C14 C13 116.4(5)
C15 C14 C18 122.1(5)
C13 C14 C18 121.5(5)
C14 C15 C10 123.7(5)
C14 C15 N3 117.3(5)
C10 C15 N3 119.0(5)

loop_
_geom_bond_atom_site_label_1
_geom_bond_atom_site_label_2
_geom_bond_distance
Ni C7 1.973(5)
Ni N1 2.085(5)
Ni Br1 2.3552(8)
Ni Br2 2.4050(9)
N1 C5 1.490(6)
N1 C1 1.521(7)
N2 C7 1.360(5)
N2 C8 1.388(6)
N2 C6 1.455(6)
N3 C7 1.345(6)
N3 C9 1.378(6)
N3 C15 1.460(6)
C1 C2 1.515(8)
C1 C4 1.523(7)
C1 C3 1.524(7)
C5 C6 1.521(7)
C8 C9 1.334(7)
C10 C11 1.380(7)
C10 C15 1.389(7)
C10 C16 1.505(7)
C11 C12 1.377(7)
C12 C13 1.381(8)
C12 C17 1.512(7)
C13 C14 1.394(8)
C14 C15 1.385(7)
C14 C18 1.503(7)

loop_
_geom_torsion_atom_site_label_1
_geom_torsion_atom_site_label_2
_geom_torsion_atom_site_label_3
_geom_torsion_atom_site_label_4
_geom_torsion
C7 Ni N1 C5 3.9(4)
Br1 Ni N1 C5 133.0(3)
Br2 Ni N1 C5 -101.9(3)
C7 Ni N1 C1 -131.2(4)
Br1 Ni N1 C1 -2.1(4)
Br2 Ni N1 C1 123.0(3)
C5 N1 C1 C2 47.3(6)
Ni N1 C1 C2 -176.8(4)
C5 N1 C1 C4 -75.1(5)
Ni N1 C1 C4 60.9(5)
C5 N1 C1 C3 167.2(4)
Ni N1 C1 C3 -56.9(5)
C1 N1 C5 C6 176.0(4)
Ni N1 C5 C6 40.6(5)
C7 N2 C6 C5 53.5(7)
C8 N2 C6 C5 -122.6(5)
N1 C5 C6 N2 -75.6(5)
C9 N3 C7 N2 0.8(5)
C15 N3 C7 N2 -174.6(4)
C9 N3 C7 Ni -177.5(4)
C15 N3 C7 Ni 7.0(8)
C8 N2 C7 N3 -0.9(6)
C6 N2 C7 N3 -177.6(4)
C8 N2 C7 Ni 177.8(4)
C6 N2 C7 Ni 1.1(7)
N1 Ni C7 N3 151.9(5)
Br1 Ni C7 N3 12.2(6)
Br2 Ni C7 N3 -113.3(5)
N1 Ni C7 N2 -26.2(4)
Br1 Ni C7 N2 -166.0(3)
Br2 Ni C7 N2 68.5(4)
C7 N2 C8 C9 0.6(6)
C6 N2 C8 C9 177.1(5)
N2 C8 C9 N3 0.0(6)
C7 N3 C9 C8 -0.5(6)
C15 N3 C9 C8 175.0(5)
C15 C10 C11 C12 -1.2(8)
C16 C10 C11 C12 178.2(5)
C10 C11 C12 C13 2.2(8)
C10 C11 C12 C17 -177.6(5)
C11 C12 C13 C14 -1.2(9)
C17 C12 C13 C14 178.6(5)
C12 C13 C14 C15 -0.7(8)
C12 C13 C14 C18 -179.6(5)
C13 C14 C15 C10 1.7(8)
C18 C14 C15 C10 -179.4(5)
C13 C14 C15 N3 -177.7(5)
C18 C14 C15 N3 1.2(7)
C11 C10 C15 C14 -0.8(8)
C16 C10 C15 C14 179.8(5)
C11 C10 C15 N3 178.6(4)
C16 C10 C15 N3 -0.8(7)
C7 N3 C15 C14 87.7(6)
C9 N3 C15 C14 -87.2(6)
C7 N3 C15 C10 -91.7(6)
C9 N3 C15 C10 93.3(6)
